data_2015169
loop_
_publ_author_name
'Zachara, Janusz'
'Madura, Izabela D.'
'Zimniak, Andrzej'
'Oszczapowicz, Irena'
'Chrobak, Iwona'

_publ_section_title
;
 The hydrogen-bonding network in deacetylcephalothin
;
_journal_coeditor_code JZ1751
_journal_issue 11
_journal_name_full 'Acta Crystallographica Section C'
_journal_page_first o625
_journal_page_last o627
_journal_paper_doi 10.1107/S0108270105029811
_journal_volume 61
_journal_year 2005
_chemical_formula_iupac 'C14 H14 N2 O5 S2'
_chemical_formula_moiety 'C14 H14 N2 O5 S2'
_chemical_formula_sum 'C14 H14 N2 O5 S2'
_chemical_formula_weight 354.36
_chemical_name_common
;
deacetylcephalothin
;
_chemical_name_systematic
;
(6R,7R)-3-hydroxymethyl-8-oxo-7-(2-thiophen-2-ylacetylamino)
-5-thia-1-azabicyclo[4.2.0]oct-2-ene-2-carboxylic acid]
;
_space_group_IT_number 4
_symmetry_cell_setting monoclinic
_symmetry_space_group_name_Hall 'P 2yb'
_symmetry_space_group_name_H-M 'P 1 21 1'
_atom_sites_solution_hydrogens geom
_atom_sites_solution_primary direct
_atom_sites_solution_secondary difmap
_audit_creation_method SHELXL97
_cell_angle_alpha 90.00
_cell_angle_beta 93.974(14)
_cell_angle_gamma 90.00
_cell_formula_units_Z 2
_cell_length_a 9.6992(18)
_cell_length_b 6.4069(12)
_cell_length_c 12.919(2)
_cell_measurement_reflns_used 30
_cell_measurement_temperature 293(2)
_cell_measurement_theta_max 35
_cell_measurement_theta_min 12
_cell_volume 800.9(2)
_computing_cell_refinement 'P3/P4-PC Diffractometer Program'
_computing_data_collection 'P3/P4-PC Diffractometer Program (Siemens, 1991)'
_computing_data_reduction 'XDISK (Siemens, 1991)'
_computing_molecular_graphics 'ORTEPIII (Burnett & Johnson, 1996; Farrugia, 1997)'
_computing_publication_material 'SHELXL97 and PLATON (Spek, 2003)'
_computing_structure_refinement 'SHELXL97 (Sheldrick, 1997)'
_computing_structure_solution 'SHELXS97 (Sheldrick, 1990)'
_diffrn_ambient_temperature 293(2)
_diffrn_measured_fraction_theta_full 0.999
_diffrn_measured_fraction_theta_max 0.999
_diffrn_measurement_device_type 'Siemens P3'
_diffrn_measurement_method 'profile data from \w/2\q'
_diffrn_radiation_monochromator graphite
_diffrn_radiation_source 'fine-focus sealed tube'
_diffrn_radiation_type MoK\a
_diffrn_radiation_wavelength 0.71073
_diffrn_reflns_av_R_equivalents 0.0337
_diffrn_reflns_av_sigmaI/netI 0.0304
_diffrn_reflns_limit_h_max 11
_diffrn_reflns_limit_h_min -11
_diffrn_reflns_limit_k_max 7
_diffrn_reflns_limit_k_min -7
_diffrn_reflns_limit_l_max 15
_diffrn_reflns_limit_l_min -15
_diffrn_reflns_number 3986
_diffrn_reflns_theta_full 25.02
_diffrn_reflns_theta_max 25.02
_diffrn_reflns_theta_min 2.10
_diffrn_standards_decay_% 4.8
_diffrn_standards_interval_count 70
_diffrn_standards_number 2
_exptl_absorpt_coefficient_mu 0.358
_exptl_absorpt_correction_type none
_exptl_crystal_colour colourless
_exptl_crystal_density_diffrn 1.469
_exptl_crystal_density_method 'not measured'
_exptl_crystal_description prism
_exptl_crystal_F_000 368
_exptl_crystal_size_max 0.35
_exptl_crystal_size_mid 0.25
_exptl_crystal_size_min 0.20
_refine_diff_density_max 0.179
_refine_diff_density_min -0.184
_refine_ls_abs_structure_details 'Flack (1983), with 1279 Friedel pairs'
_refine_ls_abs_structure_Flack -0.02(9)
_refine_ls_extinction_method none
_refine_ls_goodness_of_fit_ref 1.075
_refine_ls_hydrogen_treatment mixed
_refine_ls_matrix_type full
_refine_ls_number_parameters 254
_refine_ls_number_reflns 2834
_refine_ls_number_restraints 101
_refine_ls_restrained_S_all 1.071
_refine_ls_R_factor_all 0.0431
_refine_ls_R_factor_gt 0.0376
_refine_ls_shift/su_max 0.000
_refine_ls_shift/su_mean 0.000
_refine_ls_structure_factor_coef Fsqd
_refine_ls_weighting_details 'calc w = 1/[\s^2^(Fo^2^)+(0.0457P)^2^+0.2079P] where P=(Fo^2^+2Fc^2^)/3'
_refine_ls_weighting_scheme calc
_refine_ls_wR_factor_gt 0.0867
_refine_ls_wR_factor_ref 0.0901
_reflns_number_gt 2623
_reflns_number_total 2834
_reflns_threshold_expression I>2\s(I)
_cod_data_source_file jz1751.cif
_cod_data_source_block I
_cod_depositor_comments
;
The following automatic conversions were performed:

'_geom_hbond_publ_flag' value 'YES' changed to 'yes' according to
/home/saulius/struct/CIF-dictionaries/cif_core.dic dictionary named
'cif_core.dic' version 2.4.1 from 2010-06-29 (6 times).

Automatic conversion script
Id: cif_fix_values 1715 2011-07-08 13:25:40Z adriana 
;
_cod_original_sg_symbol_H-M 'P 21'
_cod_database_code 2015169
_cod_database_fobs_code 2015169

loop_
_symmetry_equiv_pos_as_xyz
'x, y, z'
'-x, y+1/2, -z'

loop_
_atom_site_label
_atom_site_fract_x
_atom_site_fract_y
_atom_site_fract_z
_atom_site_U_iso_or_equiv
_atom_site_adp_type
_atom_site_calc_flag
_atom_site_refinement_flags
_atom_site_occupancy
_atom_site_disorder_assembly
_atom_site_disorder_group
_atom_site_type_symbol
S1 0.34512(6) 0.42171(10) 0.39715(5) 0.03643(17) Uani d . 1 . . S
O1 0.5993(2) 0.4588(3) 0.70333(18) 0.0502(6) Uani d . 1 . . O
H1O 0.616(4) 0.584(7) 0.687(3) 0.075 Uiso d . 1 . . H
O2 0.3286(2) 0.8445(5) 0.7476(2) 0.0753(8) Uani d . 1 . . O
O3 0.1076(2) 0.7683(4) 0.70668(17) 0.0507(6) Uani d . 1 . . O
H3O 0.073(4) 0.856(7) 0.748(3) 0.076 Uiso d . 1 . . H
O4 0.1383(2) 0.9813(3) 0.48534(17) 0.0437(5) Uani d . 1 . . O
O5 -0.0068(2) 0.5487(4) 0.17060(16) 0.0589(7) Uani d . 1 . . O
N1 0.1820(2) 0.6264(3) 0.52097(18) 0.0318(5) Uani d . 1 . . N
N2 0.1509(2) 0.7267(4) 0.27214(18) 0.0365(5) Uani d . 1 . . N
H2N 0.223(3) 0.787(5) 0.274(2) 0.044 Uiso d . 1 . . H
C1 0.4577(3) 0.4143(6) 0.7132(2) 0.0461(7) Uani d . 1 . . C
H1A 0.4249 0.4966 0.7695 0.060 Uiso calc R 1 . . H
H1B 0.4477 0.2681 0.7308 0.060 Uiso calc R 1 . . H
C2 0.3705(2) 0.4607(4) 0.6154(2) 0.0348(6) Uani d . 1 . . C
C3 0.3997(3) 0.3232(5) 0.5248(2) 0.0411(6) Uani d . 1 . . C
H3A 0.3549 0.1897 0.5338 0.053 Uiso calc R 1 . . H
H3B 0.4984 0.2979 0.5271 0.053 Uiso calc R 1 . . H
C4 0.1724(3) 0.4853(4) 0.4323(2) 0.0314(6) Uani d . 1 . . C
H4 0.1139 0.3630 0.4418 0.041 Uiso calc R 1 . . H
C5 0.2702(3) 0.6060(4) 0.6110(2) 0.0325(6) Uani d . 1 . . C
C6 0.2409(3) 0.7540(5) 0.6961(2) 0.0396(7) Uani d . 1 . . C
C7 0.1386(2) 0.7990(4) 0.4636(2) 0.0311(6) Uani d . 1 . . C
C8 0.0983(3) 0.6634(4) 0.3685(2) 0.0329(6) Uani d . 1 . . C
H8 -0.0018 0.6405 0.3608 0.043 Uiso calc R 1 . . H
C9 0.0966(3) 0.6594(5) 0.1809(2) 0.0407(7) Uani d . 1 B . C
C10 0.1737(3) 0.7210(6) 0.0870(2) 0.0525(8) Uani d . 1 . . C
H10A 0.1089 0.7732 0.0325 0.068 Uiso calc R 1 A 1 H
H10B 0.2393 0.8311 0.1058 0.068 Uiso calc R 1 A 1 H
C11 0.2480(3) 0.5355(6) 0.0488(2) 0.0504(8) Uani d PD 0.626(4) B 1 C
S2 0.1874(3) 0.3999(5) -0.0566(2) 0.0727(8) Uani d PD 0.626(4) B 1 S
C12 0.3214(16) 0.223(2) -0.0387(10) 0.070(2) Uani d PDU 0.626(4) B 1 C
H12 0.3312 0.1095 -0.0825 0.084 Uiso calc PR 0.626(4) B 1 H
C13 0.4100(15) 0.262(2) 0.0432(10) 0.070(2) Uani d PDU 0.626(4) B 1 C
H13 0.4873 0.1836 0.0647 0.084 Uiso calc PR 0.626(4) B 1 H
C14 0.3621(14) 0.452(3) 0.0923(9) 0.074(3) Uani d PDU 0.626(4) B 1 C
H14 0.4091 0.5108 0.1505 0.088 Uiso calc PR 0.626(4) B 1 H
C11B 0.2480(3) 0.5355(6) 0.0488(2) 0.0504(8) Uani d PDU 0.374(4) B 2 C
S2B 0.3808(6) 0.4300(10) 0.1198(3) 0.0677(11) Uani d PDU 0.374(4) B 2 S
C12B 0.390(2) 0.230(3) 0.0294(15) 0.068(3) Uani d PDU 0.374(4) B 2 C
H12B 0.4527 0.1205 0.0382 0.082 Uiso calc PR 0.374(4) B 2 H
C13B 0.300(3) 0.247(4) -0.0539(15) 0.069(3) Uani d PDU 0.374(4) B 2 C
H13B 0.2919 0.1564 -0.1104 0.083 Uiso calc PR 0.374(4) B 2 H
C14B 0.2176(18) 0.434(3) -0.0386(12) 0.071(3) Uani d PDU 0.374(4) B 2 C
H14B 0.1484 0.4779 -0.0871 0.085 Uiso calc PR 0.374(4) B 2 H

loop_
_atom_site_aniso_label
_atom_site_aniso_U_11
_atom_site_aniso_U_22
_atom_site_aniso_U_33
_atom_site_aniso_U_12
_atom_site_aniso_U_13
_atom_site_aniso_U_23
S1 0.0332(3) 0.0313(3) 0.0456(3) 0.0019(3) 0.0093(3) -0.0051(3)
O1 0.0355(10) 0.0390(13) 0.0746(14) 0.0064(9) -0.0067(9) 0.0086(11)
O2 0.0499(13) 0.094(2) 0.0802(17) 0.0075(13) -0.0043(12) -0.0445(16)
O3 0.0378(11) 0.0636(15) 0.0512(13) 0.0176(10) 0.0072(9) -0.0119(11)
O4 0.0472(11) 0.0259(11) 0.0587(12) 0.0033(8) 0.0080(10) 0.0006(9)
O5 0.0539(13) 0.0796(17) 0.0425(12) -0.0323(12) -0.0012(10) 0.0130(11)
N1 0.0270(10) 0.0277(11) 0.0408(12) 0.0053(9) 0.0038(9) -0.0028(10)
N2 0.0265(11) 0.0404(13) 0.0430(13) -0.0067(10) 0.0059(10) 0.0047(11)
C1 0.0392(14) 0.0505(16) 0.0489(15) 0.0119(16) 0.0043(12) 0.0085(17)
C2 0.0283(12) 0.0329(16) 0.0439(14) 0.0031(10) 0.0083(10) 0.0048(12)
C3 0.0357(14) 0.0327(14) 0.0548(17) 0.0075(12) 0.0021(12) -0.0001(13)
C4 0.0283(12) 0.0254(13) 0.0410(14) -0.0011(10) 0.0050(10) -0.0027(11)
C5 0.0269(13) 0.0309(14) 0.0401(14) 0.0014(11) 0.0060(11) 0.0006(12)
C6 0.0357(15) 0.0418(16) 0.0413(16) 0.0074(13) 0.0012(12) -0.0026(13)
C7 0.0200(12) 0.0295(15) 0.0444(15) 0.0005(10) 0.0063(10) 0.0025(12)
C8 0.0291(13) 0.0318(14) 0.0383(14) -0.0037(11) 0.0058(11) 0.0017(12)
C9 0.0347(15) 0.0457(17) 0.0416(16) -0.0066(13) 0.0022(12) 0.0106(13)
C10 0.0539(19) 0.060(2) 0.0447(18) -0.0158(16) 0.0084(14) 0.0123(16)
C11 0.0473(17) 0.068(2) 0.0373(15) -0.0178(15) 0.0114(13) 0.0046(15)
S2 0.0661(13) 0.0955(17) 0.0552(11) -0.0114(12) -0.0049(8) -0.0197(11)
C12 0.074(5) 0.081(4) 0.057(4) 0.004(3) 0.019(4) -0.001(4)
C13 0.071(4) 0.085(4) 0.053(4) 0.002(4) 0.007(3) 0.003(3)
C14 0.071(4) 0.096(5) 0.054(5) 0.004(4) 0.003(4) 0.009(4)
C11B 0.0473(17) 0.068(2) 0.0373(15) -0.0178(15) 0.0114(13) 0.0046(15)
S2B 0.0610(19) 0.087(2) 0.055(2) 0.0139(18) 0.0077(15) 0.011(2)
C12B 0.072(5) 0.082(5) 0.052(5) 0.002(5) 0.015(5) 0.000(4)
C13B 0.070(6) 0.087(5) 0.051(5) -0.002(4) 0.016(5) -0.007(5)
C14B 0.071(6) 0.086(6) 0.057(6) -0.014(5) 0.009(5) -0.001(5)

loop_
_atom_type_symbol
_atom_type_description
_atom_type_scat_dispersion_real
_atom_type_scat_dispersion_imag
_atom_type_scat_source
C C 0.0033 0.0016 'International Tables Vol C Tables 4.2.6.8 and 6.1.1.4'
H H 0.0000 0.0000 'International Tables Vol C Tables 4.2.6.8 and 6.1.1.4'
N N 0.0061 0.0033 'International Tables Vol C Tables 4.2.6.8 and 6.1.1.4'
O O 0.0106 0.0060 'International Tables Vol C Tables 4.2.6.8 and 6.1.1.4'
S S 0.1246 0.1234 'International Tables Vol C Tables 4.2.6.8 and 6.1.1.4'

loop_
_geom_angle_atom_site_label_1
_geom_angle_atom_site_label_2
_geom_angle_atom_site_label_3
_geom_angle
C3 S1 C4 93.86(12)
C1 O1 H1O 115(3)
C6 O3 H3O 123(3)
C7 N1 C5 131.8(2)
C7 N1 C4 94.3(2)
C5 N1 C4 126.7(2)
C9 N2 C8 122.3(2)
C9 N2 H2N 119(2)
C8 N2 H2N 118(2)
O1 C1 C2 112.2(2)
O1 C1 H1A 109.2
C2 C1 H1A 109.2
O1 C1 H1B 109.2
C2 C1 H1B 109.2
H1A C1 H1B 107.9
C5 C2 C1 122.5(3)
C5 C2 C3 123.1(2)
C1 C2 C3 114.4(2)
C2 C3 S1 116.4(2)
C2 C3 H3A 108.2
S1 C3 H3A 108.2
C2 C3 H3B 108.2
S1 C3 H3B 108.2
H3A C3 H3B 107.3
N1 C4 C8 87.91(19)
N1 C4 S1 109.03(17)
C8 C4 S1 115.72(18)
N1 C4 H4 113.8
C8 C4 H4 113.8
S1 C4 H4 113.8
C2 C5 N1 119.8(2)
C2 C5 C6 125.6(2)
N1 C5 C6 114.5(2)
O2 C6 O3 125.3(3)
O2 C6 C5 123.6(3)
O3 C6 C5 111.1(2)
O4 C7 N1 131.2(3)
O4 C7 C8 137.2(3)
N1 C7 C8 91.6(2)
N2 C8 C7 116.6(2)
N2 C8 C4 119.2(2)
C7 C8 C4 84.77(19)
N2 C8 H8 111.3
C7 C8 H8 111.3
C4 C8 H8 111.3
O5 C9 N2 123.7(3)
O5 C9 C10 120.4(3)
N2 C9 C10 115.9(2)
C11 C10 C9 109.5(3)
C11 C10 H10A 109.8
C9 C10 H10A 109.8
C11 C10 H10B 109.8
C9 C10 H10B 109.8
H10A C10 H10B 108.2
C14 C11 C10 126.2(7)
C14 C11 S2 111.9(6)
C10 C11 S2 121.9(3)
C11 S2 C12 90.8(5)
C13 C12 S2 114.7(13)
C13 C12 H12 122.7
S2 C12 H12 122.7
C12 C13 C14 107.1(13)
C12 C13 H13 126.5
C14 C13 H13 126.5
C11 C14 C13 115.6(11)
C11 C14 H14 122.2
C13 C14 H14 122.2
C13B C12B S2B 114.8(15)
C13B C12B H12B 122.6
S2B C12B H12B 122.6
C12B C13B C14B 106.7(15)
C12B C13B H13B 126.6
C14B C13B H13B 126.6
C13B C14B H14B 122.3

loop_
_geom_bond_atom_site_label_1
_geom_bond_atom_site_label_2
_geom_bond_site_symmetry_2
_geom_bond_distance
_geom_bond_publ_flag
S1 C3 . 1.810(3) ?
S1 C4 . 1.813(3) ?
O1 C1 . 1.417(3) ?
O1 H1O . 0.85(5) ?
O2 C6 . 1.193(4) ?
O3 C6 . 1.312(3) ?
O3 H3O . 0.85(4) ?
O4 C7 . 1.201(3) ?
O5 C9 . 1.228(3) ?
N1 C7 . 1.381(3) ?
N1 C5 . 1.402(3) ?
N1 C4 . 1.457(3) ?
N2 C9 . 1.329(4) ?
N2 C8 . 1.437(4) ?
N2 H2N . 0.80(3) ?
C1 C2 . 1.501(4) ?
C1 H1A . 0.9700 ?
C1 H1B . 0.9700 ?
C2 C5 . 1.344(4) ?
C2 C3 . 1.508(4) ?
C3 H3A . 0.9700 ?
C3 H3B . 0.9700 ?
C4 C8 . 1.554(4) ?
C4 H4 . 0.9800 ?
C5 C6 . 1.494(4) ?
C7 C8 . 1.533(4) ?
C8 H8 . 0.9800 ?
C9 C10 . 1.521(4) ?
C10 C11 . 1.491(5) ?
C10 H10A . 0.9700 ?
C10 H10B . 0.9700 ?
C11 C14 . 1.318(12) ?
C11 S2 . 1.686(4) ?
S2 C12 . 1.727(11) ?
C12 C13 . 1.340(8) ?
C12 H12 . 0.9300 ?
C13 C14 . 1.464(18) ?
C13 H13 . 0.9300 ?
C14 H14 . 0.9300 ?
S2B C12B . 1.739(14) ?
C12B C13B . 1.342(9) ?
C12B H12B . 0.9300 ?
C13B C14B . 1.46(2) ?
C13B H13B . 0.9300 ?
C14B H14B . 0.9300 ?

loop_
_geom_hbond_atom_site_label_D
_geom_hbond_atom_site_label_H
_geom_hbond_atom_site_label_A
_geom_hbond_site_symmetry_A
_geom_hbond_distance_DH
_geom_hbond_distance_HA
_geom_hbond_distance_DA
_geom_hbond_angle_DHA
_geom_hbond_publ_flag
O3 H3O O5 2_556 0.86(4) 1.77(4) 2.629(3) 177(4) yes
N2 H2N O1 2_656 0.80(3) 2.05(3) 2.841(3) 172(2) yes
O1 H1O S1 2_656 0.85(4) 2.46(4) 3.297(2) 168(4) yes
C3 H3A O4 1_545 0.97 2.53 3.362(4) 144 yes
C4 H4 O4 1_545 0.98 2.52 3.322(3) 139 yes
C1 H1A O2 . 0.97 2.43 3.072(5) 124 yes

loop_
_geom_torsion_atom_site_label_1
_geom_torsion_atom_site_label_2
_geom_torsion_atom_site_label_3
_geom_torsion_atom_site_label_4
_geom_torsion
O1 C1 C2 C5 -117.2(3)
O1 C1 C2 C3 66.0(4)
C5 C2 C3 S1 23.6(4)
C1 C2 C3 S1 -159.6(2)
C4 S1 C3 C2 -49.3(2)
C7 N1 C4 C8 -9.60(19)
C5 N1 C4 C8 -162.3(2)
C7 N1 C4 S1 106.94(18)
C5 N1 C4 S1 -45.7(3)
C3 S1 C4 N1 56.49(19)
C3 S1 C4 C8 153.6(2)
C1 C2 C5 N1 -172.9(3)
C3 C2 C5 N1 3.7(4)
C1 C2 C5 C6 6.7(4)
C3 C2 C5 C6 -176.7(3)
C7 N1 C5 C2 -132.7(3)
C4 N1 C5 C2 9.4(4)
C7 N1 C5 C6 47.7(4)
C4 N1 C5 C6 -170.2(2)
C2 C5 C6 O2 43.0(5)
N1 C5 C6 O2 -137.4(3)
C2 C5 C6 O3 -136.4(3)
N1 C5 C6 O3 43.2(3)
C5 N1 C7 O4 -18.8(5)
C4 N1 C7 O4 -169.2(3)
C5 N1 C7 C8 160.1(3)
C4 N1 C7 C8 9.73(19)
C9 N2 C8 C7 -161.9(2)
C9 N2 C8 C4 98.7(3)
O4 C7 C8 N2 49.6(4)
N1 C7 C8 N2 -129.2(2)
O4 C7 C8 C4 169.7(3)
N1 C7 C8 C4 -9.13(18)
N1 C4 C8 N2 126.3(2)
S1 C4 C8 N2 16.2(3)
N1 C4 C8 C7 8.65(17)
S1 C4 C8 C7 -101.50(19)
C8 N2 C9 O5 4.4(5)
C8 N2 C9 C10 -173.4(3)
O5 C9 C10 C11 -71.8(4)
N2 C9 C10 C11 106.1(3)
C9 C10 C11 C14 -74.9(9)
C9 C10 C11 S2 102.4(3)
C14 C11 S2 C12 0.8(11)
C10 C11 S2 C12 -176.8(7)
C11 S2 C12 C13 -0.2(14)
S2 C12 C13 C14 -0.4(18)
C10 C11 C14 C13 176.3(9)
S2 C11 C14 C13 -1.2(15)
C12 C13 C14 C11 1.1(19)
S2B C12B C13B C14B -2(3)
O4 N1 C5 C6 40.1(3)
C4 C8 N1 C7 166.9(3)
